data_7061743
loop_
_publ_author_name
'Turcio-Garc\'ia, Luis \'Angel'
'Vald\'es, Hugo'
'Hern\'andez-Ortega, Sim\'on'
'Canseco-Gonzalez, Daniel'
'Morales-Morales, David'

_publ_section_title
;
 Arylation of aldehydes catalyzed by fluorinated NHC--Rh(i) complexes
;
_journal_issue 35
_journal_name_full 'New Journal of Chemistry'
_journal_page_first 16789
_journal_page_last 16800
_journal_paper_doi 10.1039/D2NJ02949A
_journal_volume 46
_journal_year 2022
_chemical_formula_moiety 'C21 H21 Cl F N2 Rh'
_chemical_formula_sum 'C21 H21 Cl F N2 Rh'
_chemical_formula_weight 458.76
_space_group_crystal_system monoclinic
_space_group_IT_number 15
_space_group_name_Hall '-C 2yc'
_space_group_name_H-M_alt 'C 1 2/c 1'
_atom_sites_solution_hydrogens geom
_audit_creation_method SHELXL-2018/3
_audit_update_record
;
2022-06-14 deposited with the CCDC.	2022-08-01 downloaded from the CCDC.
;
_cell_angle_alpha 90
_cell_angle_beta 119.439(8)
_cell_angle_gamma 90
_cell_formula_units_Z 8
_cell_length_a 28.665(10)
_cell_length_b 7.783(3)
_cell_length_c 19.264(7)
_cell_measurement_reflns_used 9892
_cell_measurement_temperature 298(2)
_cell_measurement_theta_max 25.38
_cell_measurement_theta_min 2.74
_cell_volume 3743(2)
_computing_cell_refinement 'APEX3 v2016.1 (Bruker, 2014)'
_computing_data_collection 'APEX3 v2016.1 (Bruker, 2014)'
_computing_data_reduction 'SAINT V8.37A  (Bruker, 2014)'
_computing_molecular_graphics
; 
Ortep-3 Ver 2.02 L.J. Farrugia (1997) J. Appl. Cryst. 30, 565 
;
_computing_publication_material 'SHELXL-2014/7 (Sheldrick, 2014)'
_computing_structure_refinement 'SHELXL-2018/3 (Sheldrick, 2018)'
_computing_structure_solution 'SHELXS-2014 (Bruker, 2014)'
_diffrn_ambient_temperature 298(2)
_diffrn_detector_area_resol_mean 52.0833
_diffrn_measured_fraction_theta_full 0.999
_diffrn_measured_fraction_theta_max 0.996
_diffrn_measurement_device_type 'Bruker D8 Venture \k-geometry diffractometer 208039-01'
_diffrn_measurement_method \w-scans
_diffrn_radiation_type MoK\a
_diffrn_radiation_wavelength 0.71073
_diffrn_reflns_av_R_equivalents 0.0406
_diffrn_reflns_av_unetI/netI 0.0346
_diffrn_reflns_Laue_measured_fraction_full 0.999
_diffrn_reflns_Laue_measured_fraction_max 0.996
_diffrn_reflns_limit_h_max 30
_diffrn_reflns_limit_h_min -34
_diffrn_reflns_limit_k_max 9
_diffrn_reflns_limit_k_min -9
_diffrn_reflns_limit_l_max 23
_diffrn_reflns_limit_l_min -22
_diffrn_reflns_number 19472
_diffrn_reflns_point_group_measured_fraction_full 0.999
_diffrn_reflns_point_group_measured_fraction_max 0.996
_diffrn_reflns_theta_full 25.242
_diffrn_reflns_theta_max 25.399
_diffrn_reflns_theta_min 2.159
_diffrn_source 'micro-focus X-ray source'
_exptl_absorpt_coefficient_mu 1.072
_exptl_absorpt_correction_T_max 0.7452
_exptl_absorpt_correction_T_min 0.7009
_exptl_absorpt_correction_type multi-scan
_exptl_absorpt_process_details
; 
 SADABS 2016/2: Krause, L., Herbst-Irmer, R., Sheldrick G.M. & Stalke D., 
 J. Appl. Cryst. 48 (2015) 3-10 
;
_exptl_crystal_colour yellow
_exptl_crystal_density_diffrn 1.628
_exptl_crystal_description Prism
_exptl_crystal_F_000 1856
_exptl_crystal_size_max 0.191
_exptl_crystal_size_mid 0.097
_exptl_crystal_size_min 0.044
_refine_diff_density_max 0.386
_refine_diff_density_min -0.440
_refine_diff_density_rms 0.086
_refine_ls_extinction_method none
_refine_ls_goodness_of_fit_ref 1.135
_refine_ls_hydrogen_treatment constr
_refine_ls_matrix_type full
_refine_ls_number_parameters 235
_refine_ls_number_reflns 3439
_refine_ls_number_restraints 0
_refine_ls_restrained_S_all 1.135
_refine_ls_R_factor_all 0.0570
_refine_ls_R_factor_gt 0.0368
_refine_ls_shift/su_max 0.001
_refine_ls_shift/su_mean 0.000
_refine_ls_structure_factor_coef Fsqd
_refine_ls_weighting_details 'w=1/[\s^2^(Fo^2^)+(0.0223P)^2^+6.8167P] where P=(Fo^2^+2Fc^2^)/3'
_refine_ls_weighting_scheme calc
_refine_ls_wR_factor_gt 0.0637
_refine_ls_wR_factor_ref 0.0700
_reflns_Friedel_coverage 0.000
_reflns_number_gt 2642
_reflns_number_total 3439
_reflns_threshold_expression 'I > 2\s(I)'
_cod_data_source_file d2nj02949a2.cif
_cod_data_source_block compound-2
_cod_depositor_comments 'Adding full bibliography for 7061740--7061746.cif.'
_cod_original_sg_symbol_H-M 'C 2/c'
_cod_database_code 7061743
_shelx_shelxl_version_number 2018/3
_shelx_space_group_comment
; 
The symmetry employed for this shelxl refinement is uniquely defined 
by the following loop, which should always be used as a source of 
symmetry information in preference to the above space-group names. 
They are only intended as comments. 
;
_shelx_estimated_absorpt_t_min 0.821
_shelx_estimated_absorpt_t_max 0.954
_exptl_absorpt_special_details
; 
Ortep-3 Ver 2.02 L.J. Farrugia (1997) J. Appl. Cryst. 30, 565 
;

loop_
_space_group_symop_operation_xyz
'x, y, z'
'-x, y, -z+1/2'
'x+1/2, y+1/2, z'
'-x+1/2, y+1/2, -z+1/2'
'-x, -y, -z'
'x, -y, z-1/2'
'-x+1/2, -y+1/2, -z'
'x+1/2, -y+1/2, z-1/2'

loop_
_atom_site_label
_atom_site_type_symbol
_atom_site_fract_x
_atom_site_fract_y
_atom_site_fract_z
_atom_site_U_iso_or_equiv
_atom_site_adp_type
_atom_site_occupancy
_atom_site_site_symmetry_order
_atom_site_calc_flag
_atom_site_refinement_flags_posn
_atom_site_refinement_flags_adp
_atom_site_refinement_flags_occupancy
_atom_site_disorder_assembly
_atom_site_disorder_group
Rh1 Rh 0.62690(2) 0.62348(4) 0.42523(2) 0.03339(10) Uani 1 1 d . . . . .
Cl1 Cl 0.65753(4) 0.39298(12) 0.37662(5) 0.0481(2) Uani 1 1 d . . . . .
F1 F 0.81673(10) 0.5013(4) 0.79466(13) 0.0806(8) Uani 1 1 d . . . . .
N1 N 0.54368(11) 0.3922(4) 0.42979(16) 0.0390(7) Uani 1 1 d . . . . .
C2 C 0.59460(14) 0.4562(5) 0.4701(2) 0.0361(8) Uani 1 1 d . . . . .
N3 N 0.61364(11) 0.3877(4) 0.54410(16) 0.0388(7) Uani 1 1 d . . . . .
C4 C 0.57615(15) 0.2857(5) 0.5496(2) 0.0484(10) Uani 1 1 d . . . . .
H4 H 0.580906 0.227615 0.594835 0.058 Uiso 1 1 calc R U . . .
C5 C 0.53171(15) 0.2854(5) 0.4781(2) 0.0432(9) Uani 1 1 d . . . . .
C6 C 0.47989(16) 0.2085(6) 0.4426(3) 0.0557(11) Uani 1 1 d . . . . .
H6 H 0.470649 0.136619 0.472486 0.067 Uiso 1 1 calc R U . . .
C7 C 0.44470(16) 0.2399(6) 0.3663(3) 0.0597(12) Uani 1 1 d . . . . .
H7 H 0.410893 0.189917 0.343437 0.072 Uiso 1 1 calc R U . . .
C8 C 0.45811(16) 0.3489(6) 0.3193(2) 0.0587(11) Uani 1 1 d . . . . .
H8 H 0.433126 0.368833 0.266140 0.070 Uiso 1 1 calc R U . . .
C9 C 0.50621(15) 0.4224(5) 0.3510(2) 0.0488(10) Uani 1 1 d . . . . .
H9 H 0.514592 0.494139 0.320122 0.059 Uiso 1 1 calc R U . . .
C10 C 0.66685(14) 0.4184(4) 0.6095(2) 0.0390(9) Uani 1 1 d . . . . .
C11 C 0.71033(14) 0.3940(5) 0.5985(2) 0.0419(9) Uani 1 1 d . . . . .
H11 H 0.705623 0.359512 0.549215 0.050 Uiso 1 1 calc R U . . .
C12 C 0.76097(15) 0.4217(5) 0.6617(2) 0.0472(10) Uani 1 1 d . . . . .
H12 H 0.790980 0.404867 0.655903 0.057 Uiso 1 1 calc R U . . .
C13 C 0.76658(16) 0.4740(5) 0.7330(2) 0.0514(10) Uani 1 1 d . . . . .
C14 C 0.72370(17) 0.4979(5) 0.7452(2) 0.0564(11) Uani 1 1 d . . . . .
H14 H 0.728670 0.532919 0.794574 0.068 Uiso 1 1 calc R U . . .
C15 C 0.67331(16) 0.4686(5) 0.6826(2) 0.0500(10) Uani 1 1 d . . . . .
H15 H 0.643518 0.482501 0.689215 0.060 Uiso 1 1 calc R U . . .
C16 C 0.67971(15) 0.8139(5) 0.4125(2) 0.0421(9) Uani 1 1 d . . . . .
H16 H 0.705222 0.727508 0.426832 0.050 Uiso 1 1 calc R U . . .
C17 C 0.63434(15) 0.7980(5) 0.3411(2) 0.0436(9) Uani 1 1 d . . . . .
H17 H 0.632066 0.703580 0.309988 0.052 Uiso 1 1 calc R U . . .
C18 C 0.58774(17) 0.9181(5) 0.3078(2) 0.0614(12) Uani 1 1 d . . . . .
H18A H 0.557674 0.863405 0.262764 0.074 Uiso 1 1 calc R U . . .
H18B H 0.596922 1.020326 0.288288 0.074 Uiso 1 1 calc R U . . .
C19 C 0.57072(16) 0.9709(5) 0.3683(2) 0.0575(11) Uani 1 1 d . . . . .
H19A H 0.590650 1.072480 0.396476 0.069 Uiso 1 1 calc R U . . .
H19B H 0.532995 1.000775 0.340206 0.069 Uiso 1 1 calc R U . . .
C20 C 0.57986(15) 0.8312(5) 0.4282(2) 0.0468(10) Uani 1 1 d . . . . .
H20 H 0.552798 0.750589 0.414911 0.056 Uiso 1 1 calc R U . . .
C21 C 0.62604(15) 0.8149(5) 0.5020(2) 0.0437(9) Uani 1 1 d . . . . .
H21 H 0.626081 0.728839 0.535508 0.052 Uiso 1 1 calc R U . . .
C22 C 0.67572(16) 0.9224(5) 0.5328(2) 0.0533(11) Uani 1 1 d . . . . .
H22A H 0.704849 0.863560 0.577492 0.064 Uiso 1 1 calc R U . . .
H22B H 0.669781 1.030523 0.552302 0.064 Uiso 1 1 calc R U . . .
C23 C 0.69226(15) 0.9594(5) 0.4703(2) 0.0506(10) Uani 1 1 d . . . . .
H23A H 0.673954 1.062055 0.441068 0.061 Uiso 1 1 calc R U . . .
H23B H 0.730461 0.982015 0.496957 0.061 Uiso 1 1 calc R U . . .

loop_
_atom_site_aniso_label
_atom_site_aniso_U_11
_atom_site_aniso_U_22
_atom_site_aniso_U_33
_atom_site_aniso_U_23
_atom_site_aniso_U_13
_atom_site_aniso_U_12
Rh1 0.03597(17) 0.03324(17) 0.03360(16) 0.00292(13) 0.01914(12) 0.00049(14)
Cl1 0.0578(6) 0.0403(6) 0.0502(5) -0.0018(5) 0.0297(5) 0.0054(5)
F1 0.0530(16) 0.118(2) 0.0492(14) -0.0082(15) 0.0083(13) -0.0019(16)
N1 0.0388(17) 0.0440(18) 0.0371(16) -0.0006(14) 0.0209(14) -0.0039(15)
C2 0.037(2) 0.038(2) 0.0349(19) 0.0034(16) 0.0190(17) 0.0002(17)
N3 0.0396(17) 0.0430(18) 0.0355(16) 0.0042(14) 0.0196(14) -0.0038(15)
C4 0.055(3) 0.052(2) 0.048(2) 0.0088(19) 0.032(2) -0.008(2)
C5 0.045(2) 0.046(2) 0.047(2) -0.0018(18) 0.029(2) -0.0067(19)
C6 0.053(3) 0.061(3) 0.067(3) -0.006(2) 0.040(2) -0.013(2)
C7 0.036(2) 0.072(3) 0.073(3) -0.017(3) 0.028(2) -0.014(2)
C8 0.041(2) 0.077(3) 0.047(2) -0.007(2) 0.013(2) -0.004(2)
C9 0.047(2) 0.058(3) 0.039(2) 0.0027(18) 0.0191(19) -0.002(2)
C10 0.044(2) 0.035(2) 0.0365(19) 0.0072(16) 0.0182(18) -0.0028(16)
C11 0.048(2) 0.046(2) 0.0357(19) 0.0017(17) 0.0236(19) -0.0036(19)
C12 0.045(2) 0.053(3) 0.047(2) 0.0065(19) 0.025(2) 0.0013(19)
C13 0.045(3) 0.056(3) 0.041(2) 0.002(2) 0.012(2) 0.001(2)
C14 0.064(3) 0.066(3) 0.034(2) -0.002(2) 0.020(2) 0.012(2)
C15 0.051(3) 0.061(3) 0.044(2) 0.005(2) 0.027(2) 0.013(2)
C16 0.045(2) 0.034(2) 0.055(2) 0.0097(18) 0.031(2) 0.0017(18)
C17 0.061(3) 0.036(2) 0.041(2) 0.0109(17) 0.031(2) 0.0049(19)
C18 0.066(3) 0.058(3) 0.049(2) 0.017(2) 0.020(2) 0.011(2)
C19 0.049(3) 0.049(3) 0.064(3) 0.013(2) 0.020(2) 0.018(2)
C20 0.044(2) 0.043(2) 0.057(2) -0.0038(19) 0.028(2) 0.0037(18)
C21 0.056(3) 0.037(2) 0.047(2) -0.0018(17) 0.032(2) 0.0021(19)
C22 0.058(3) 0.044(3) 0.053(2) -0.0085(19) 0.023(2) -0.004(2)
C23 0.043(2) 0.043(2) 0.059(2) 0.007(2) 0.020(2) -0.0009(19)

loop_
_atom_type_symbol
_atom_type_description
_atom_type_scat_dispersion_real
_atom_type_scat_dispersion_imag
_atom_type_scat_source
C C 0.0033 0.0016 'International Tables Vol C Tables 4.2.6.8 and 6.1.1.4'
H H 0.0000 0.0000 'International Tables Vol C Tables 4.2.6.8 and 6.1.1.4'
N N 0.0061 0.0033 'International Tables Vol C Tables 4.2.6.8 and 6.1.1.4'
F F 0.0171 0.0103 'International Tables Vol C Tables 4.2.6.8 and 6.1.1.4'
Cl Cl 0.1484 0.1585 'International Tables Vol C Tables 4.2.6.8 and 6.1.1.4'
Rh Rh -1.1178 0.9187 'International Tables Vol C Tables 4.2.6.8 and 6.1.1.4'

loop_
_geom_angle_atom_site_label_1
_geom_angle_atom_site_label_2
_geom_angle_atom_site_label_3
_geom_angle
_geom_angle_site_symmetry_1
_geom_angle_site_symmetry_3
_geom_angle_publ_flag
C2 Rh1 C21 89.39(14) . . ?
C2 Rh1 C20 92.75(14) . . ?
C21 Rh1 C20 38.42(14) . . ?
C2 Rh1 C17 160.33(14) . . ?
C21 Rh1 C17 96.84(15) . . ?
C20 Rh1 C17 80.98(14) . . ?
C2 Rh1 C16 163.58(14) . . ?
C21 Rh1 C16 81.33(14) . . ?
C20 Rh1 C16 88.37(15) . . ?
C17 Rh1 C16 35.74(13) . . ?
C2 Rh1 Cl1 91.04(10) . . ?
C21 Rh1 Cl1 160.35(11) . . ?
C20 Rh1 Cl1 160.99(11) . . ?
C17 Rh1 Cl1 89.28(10) . . ?
C16 Rh1 Cl1 93.22(10) . . ?
C2 N1 C9 126.8(3) . . ?
C2 N1 C5 112.2(3) . . ?
C9 N1 C5 121.0(3) . . ?
N3 C2 N1 102.7(3) . . ?
N3 C2 Rh1 132.0(3) . . ?
N1 C2 Rh1 125.3(2) . . ?
C2 N3 C4 112.3(3) . . ?
C2 N3 C10 123.9(3) . . ?
C4 N3 C10 123.8(3) . . ?
C5 C4 N3 107.7(3) . . ?
C5 C4 H4 126.1 . . ?
N3 C4 H4 126.1 . . ?
C4 C5 N1 105.1(3) . . ?
C4 C5 C6 137.2(4) . . ?
N1 C5 C6 117.7(3) . . ?
C7 C6 C5 119.8(4) . . ?
C7 C6 H6 120.1 . . ?
C5 C6 H6 120.1 . . ?
C6 C7 C8 121.0(4) . . ?
C6 C7 H7 119.5 . . ?
C8 C7 H7 119.5 . . ?
C9 C8 C7 120.4(4) . . ?
C9 C8 H8 119.8 . . ?
C7 C8 H8 119.8 . . ?
C8 C9 N1 120.1(4) . . ?
C8 C9 H9 119.9 . . ?
N1 C9 H9 119.9 . . ?
C11 C10 C15 121.2(3) . . ?
C11 C10 N3 119.4(3) . . ?
C15 C10 N3 119.4(3) . . ?
C10 C11 C12 118.8(3) . . ?
C10 C11 H11 120.6 . . ?
C12 C11 H11 120.6 . . ?
C13 C12 C11 119.3(4) . . ?
C13 C12 H12 120.4 . . ?
C11 C12 H12 120.4 . . ?
F1 C13 C12 118.5(4) . . ?
F1 C13 C14 118.8(3) . . ?
C12 C13 C14 122.7(4) . . ?
C15 C14 C13 118.1(3) . . ?
C15 C14 H14 121.0 . . ?
C13 C14 H14 121.0 . . ?
C14 C15 C10 119.9(4) . . ?
C14 C15 H15 120.0 . . ?
C10 C15 H15 120.0 . . ?
C17 C16 C23 125.5(4) . . ?
C17 C16 Rh1 71.6(2) . . ?
C23 C16 Rh1 110.4(2) . . ?
C17 C16 H16 117.2 . . ?
C23 C16 H16 117.2 . . ?
Rh1 C16 H16 87.9 . . ?
C16 C17 C18 126.0(4) . . ?
C16 C17 Rh1 72.6(2) . . ?
C18 C17 Rh1 108.2(2) . . ?
C16 C17 H17 117.0 . . ?
C18 C17 H17 117.0 . . ?
Rh1 C17 H17 89.1 . . ?
C17 C18 C19 113.3(3) . . ?
C17 C18 H18A 108.9 . . ?
C19 C18 H18A 108.9 . . ?
C17 C18 H18B 108.9 . . ?
C19 C18 H18B 108.9 . . ?
H18A C18 H18B 107.7 . . ?
C20 C19 C18 112.9(3) . . ?
C20 C19 H19A 109.0 . . ?
C18 C19 H19A 109.0 . . ?
C20 C19 H19B 109.0 . . ?
C18 C19 H19B 109.0 . . ?
H19A C19 H19B 107.8 . . ?
C21 C20 C19 124.4(4) . . ?
C21 C20 Rh1 70.2(2) . . ?
C19 C20 Rh1 113.6(2) . . ?
C21 C20 H20 117.8 . . ?
C19 C20 H20 117.8 . . ?
Rh1 C20 H20 86.2 . . ?
C20 C21 C22 126.5(4) . . ?
C20 C21 Rh1 71.4(2) . . ?
C22 C21 Rh1 109.6(2) . . ?
C20 C21 H21 116.7 . . ?
C22 C21 H21 116.7 . . ?
Rh1 C21 H21 88.9 . . ?
C21 C22 C23 113.4(3) . . ?
C21 C22 H22A 108.9 . . ?
C23 C22 H22A 108.9 . . ?
C21 C22 H22B 108.9 . . ?
C23 C22 H22B 108.9 . . ?
H22A C22 H22B 107.7 . . ?
C16 C23 C22 113.0(3) . . ?
C16 C23 H23A 109.0 . . ?
C22 C23 H23A 109.0 . . ?
C16 C23 H23B 109.0 . . ?
C22 C23 H23B 109.0 . . ?
H23A C23 H23B 107.8 . . ?

loop_
_geom_bond_atom_site_label_1
_geom_bond_atom_site_label_2
_geom_bond_distance
_geom_bond_site_symmetry_2
_geom_bond_publ_flag
Rh1 C2 2.022(3) . ?
Rh1 C21 2.108(3) . ?
Rh1 C20 2.124(4) . ?
Rh1 C17 2.204(3) . ?
Rh1 C16 2.217(3) . ?
Rh1 Cl1 2.3821(11) . ?
F1 C13 1.358(4) . ?
N1 C2 1.366(4) . ?
N1 C9 1.382(4) . ?
N1 C5 1.411(4) . ?
C2 N3 1.360(4) . ?
N3 C4 1.382(4) . ?
N3 C10 1.443(4) . ?
C4 C5 1.340(5) . ?
C4 H4 0.9300 . ?
C5 C6 1.426(5) . ?
C6 C7 1.334(5) . ?
C6 H6 0.9300 . ?
C7 C8 1.424(6) . ?
C7 H7 0.9300 . ?
C8 C9 1.332(5) . ?
C8 H8 0.9300 . ?
C9 H9 0.9300 . ?
C10 C11 1.377(5) . ?
C10 C15 1.382(5) . ?
C11 C12 1.378(5) . ?
C11 H11 0.9300 . ?
C12 C13 1.364(5) . ?
C12 H12 0.9300 . ?
C13 C14 1.373(5) . ?
C14 C15 1.372(5) . ?
C14 H14 0.9300 . ?
C15 H15 0.9300 . ?
C16 C17 1.357(5) . ?
C16 C23 1.503(5) . ?
C16 H16 0.9300 . ?
C17 C18 1.492(5) . ?
C17 H17 0.9300 . ?
C18 C19 1.525(5) . ?
C18 H18A 0.9700 . ?
C18 H18B 0.9700 . ?
C19 C20 1.512(5) . ?
C19 H19A 0.9700 . ?
C19 H19B 0.9700 . ?
C20 C21 1.392(5) . ?
C20 H20 0.9300 . ?
C21 C22 1.500(5) . ?
C21 H21 0.9300 . ?
C22 C23 1.523(5) . ?
C22 H22A 0.9700 . ?
C22 H22B 0.9700 . ?
C23 H23A 0.9700 . ?
C23 H23B 0.9700 . ?

loop_
_geom_torsion_atom_site_label_1
_geom_torsion_atom_site_label_2
_geom_torsion_atom_site_label_3
_geom_torsion_atom_site_label_4
_geom_torsion
_geom_torsion_site_symmetry_1
_geom_torsion_site_symmetry_2
_geom_torsion_site_symmetry_3
_geom_torsion_site_symmetry_4
_geom_torsion_publ_flag
C9 N1 C2 N3 179.9(3) . . . . ?
C5 N1 C2 N3 -0.3(4) . . . . ?
C9 N1 C2 Rh1 3.4(5) . . . . ?
C5 N1 C2 Rh1 -176.8(2) . . . . ?
N1 C2 N3 C4 -0.1(4) . . . . ?
Rh1 C2 N3 C4 176.1(3) . . . . ?
N1 C2 N3 C10 -179.9(3) . . . . ?
Rh1 C2 N3 C10 -3.7(5) . . . . ?
C2 N3 C4 C5 0.5(4) . . . . ?
C10 N3 C4 C5 -179.8(3) . . . . ?
N3 C4 C5 N1 -0.6(4) . . . . ?
N3 C4 C5 C6 179.0(4) . . . . ?
C2 N1 C5 C4 0.6(4) . . . . ?
C9 N1 C5 C4 -179.6(3) . . . . ?
C2 N1 C5 C6 -179.1(3) . . . . ?
C9 N1 C5 C6 0.6(5) . . . . ?
C4 C5 C6 C7 180.0(5) . . . . ?
N1 C5 C6 C7 -0.5(6) . . . . ?
C5 C6 C7 C8 0.3(6) . . . . ?
C6 C7 C8 C9 -0.3(7) . . . . ?
C7 C8 C9 N1 0.5(6) . . . . ?
C2 N1 C9 C8 179.1(4) . . . . ?
C5 N1 C9 C8 -0.7(6) . . . . ?
C2 N3 C10 C11 -51.1(5) . . . . ?
C4 N3 C10 C11 129.1(4) . . . . ?
C2 N3 C10 C15 130.1(4) . . . . ?
C4 N3 C10 C15 -49.6(5) . . . . ?
C15 C10 C11 C12 -0.4(5) . . . . ?
N3 C10 C11 C12 -179.2(3) . . . . ?
C10 C11 C12 C13 -0.7(5) . . . . ?
C11 C12 C13 F1 -179.7(3) . . . . ?
C11 C12 C13 C14 1.1(6) . . . . ?
F1 C13 C14 C15 -179.6(4) . . . . ?
C12 C13 C14 C15 -0.4(6) . . . . ?
C13 C14 C15 C10 -0.7(6) . . . . ?
C11 C10 C15 C14 1.1(6) . . . . ?
N3 C10 C15 C14 179.9(4) . . . . ?
C23 C16 C17 C18 -2.2(6) . . . . ?
Rh1 C16 C17 C18 100.2(4) . . . . ?
C23 C16 C17 Rh1 -102.4(3) . . . . ?
C16 C17 C18 C19 -45.0(5) . . . . ?
Rh1 C17 C18 C19 36.4(4) . . . . ?
C17 C18 C19 C20 -32.3(5) . . . . ?
C18 C19 C20 C21 92.6(5) . . . . ?
C18 C19 C20 Rh1 11.2(4) . . . . ?
C19 C20 C21 C22 -4.6(6) . . . . ?
Rh1 C20 C21 C22 101.0(4) . . . . ?
C19 C20 C21 Rh1 -105.6(3) . . . . ?
C20 C21 C22 C23 -41.7(5) . . . . ?
Rh1 C21 C22 C23 39.2(4) . . . . ?
C17 C16 C23 C22 93.2(4) . . . . ?
Rh1 C16 C23 C22 11.7(4) . . . . ?
C21 C22 C23 C16 -33.8(5) . . . . ?
